data_2214568
loop_
_publ_author_name
'Legros, Jean-Pierre'
'De Caro, Dominique'
'Casellas, H\'el\`ene'

_publ_section_title
;
 4-Amino-2,2,6,6-tetramethylpiperidin-1-oxyl radical (ATEMPO)
;
_journal_coeditor_code CF2110
_journal_issue 8
_journal_name_full 'Acta Crystallographica Section E'
_journal_page_first o3414
_journal_page_last o3414
_journal_paper_doi 10.1107/S1600536807032898
_journal_volume 63
_journal_year 2007
_chemical_formula_iupac 'C9 H19 N2 O'
_chemical_formula_moiety 'C9 H19 N2 O'
_chemical_formula_sum 'C9 H19 N2 O'
_chemical_formula_weight 171.26
_chemical_name_common
;
 ATEMPO
;
_chemical_name_systematic
;
 4-amino-2,2,6,6-tetramethylpiperidine 1-oxyl
;
_space_group_IT_number 14
_symmetry_cell_setting monoclinic
_symmetry_space_group_name_Hall '-P 2yn'
_symmetry_space_group_name_H-M 'P 1 21/n 1'
_atom_sites_solution_hydrogens difmap
_atom_sites_solution_primary direct
_atom_sites_solution_secondary difmap
_audit_creation_method SHELXL-97
_cell_angle_alpha 90.00
_cell_angle_beta 96.61(4)
_cell_angle_gamma 90.00
_cell_formula_units_Z 4
_cell_length_a 5.721(2)
_cell_length_b 12.919(3)
_cell_length_c 13.955(4)
_cell_measurement_reflns_used 943
_cell_measurement_temperature 160(2)
_cell_measurement_theta_max 26.10
_cell_measurement_theta_min 3.10
_cell_volume 1024.6(5)
_computing_cell_refinement IPDS
_computing_data_collection 'IPDS (Stoe & Cie, 1996)'
_computing_data_reduction 'X-RED (Stoe & Cie, 1996)'
_computing_molecular_graphics
;
ORTEPIII (Burnett & Johnson, 1996),
CAMERON (Pearce & Watkin, 1993)
and ORTEP3 (Farrugia, 1997)
;
_computing_publication_material 'WinGX (Farrugia, 1999)'
_computing_structure_refinement 'SHELXL-97 (Sheldrick, 1997)'
_computing_structure_solution 'SIR92 (Altomare <i>et al.</i>, 1993)'
_diffrn_ambient_temperature 160(2)
_diffrn_measured_fraction_theta_full 0.980
_diffrn_measured_fraction_theta_max 0.980
_diffrn_measurement_device_type 'Stoe IPDS imaging plate'
_diffrn_measurement_method '\f scans with 1.5\% steps'
_diffrn_radiation_monochromator graphite
_diffrn_radiation_source 'fine-focus sealed tube'
_diffrn_radiation_type MoK\a
_diffrn_radiation_wavelength 0.71073
_diffrn_reflns_av_R_equivalents 0.0408
_diffrn_reflns_av_sigmaI/netI 0.0277
_diffrn_reflns_limit_h_max 7
_diffrn_reflns_limit_h_min -7
_diffrn_reflns_limit_k_max 15
_diffrn_reflns_limit_k_min -15
_diffrn_reflns_limit_l_max 17
_diffrn_reflns_limit_l_min -16
_diffrn_reflns_number 7824
_diffrn_reflns_theta_full 26.10
_diffrn_reflns_theta_max 26.10
_diffrn_reflns_theta_min 1.65
_exptl_absorpt_coefficient_mu 0.073
_exptl_absorpt_correction_type none
_exptl_crystal_colour orange
_exptl_crystal_density_diffrn 1.110
_exptl_crystal_density_method 'not measured'
_exptl_crystal_description block
_exptl_crystal_F_000 380
_exptl_crystal_size_max 0.31
_exptl_crystal_size_mid 0.24
_exptl_crystal_size_min 0.20
_refine_diff_density_max 0.180
_refine_diff_density_min -0.139
_refine_ls_extinction_method none
_refine_ls_goodness_of_fit_ref 1.037
_refine_ls_hydrogen_treatment refall
_refine_ls_matrix_type full
_refine_ls_number_parameters 167
_refine_ls_number_reflns 1989
_refine_ls_number_restraints 0
_refine_ls_restrained_S_all 1.037
_refine_ls_R_factor_all 0.0510
_refine_ls_R_factor_gt 0.0397
_refine_ls_shift/su_max 0.001
_refine_ls_shift/su_mean 0.000
_refine_ls_structure_factor_coef Fsqd
_refine_ls_weighting_details 'calc w=1/[\s^2^(Fo^2^)+(0.0436P)^2^+0.2605P] where P=(Fo^2^+2Fc^2^)/3'
_refine_ls_weighting_scheme calc
_refine_ls_wR_factor_gt 0.0954
_refine_ls_wR_factor_ref 0.1013
_reflns_number_gt 1618
_reflns_number_total 1989
_reflns_threshold_expression I>2\s(I)
_cod_data_source_file cf2110.cif
_cod_data_source_block I
_cod_original_sg_symbol_H-M 'P 21/n'
_cod_database_code 2214568
_cod_database_fobs_code 2214568

loop_
_symmetry_equiv_pos_as_xyz
'x, y, z'
'-x+1/2, y+1/2, -z+1/2'
'-x, -y, -z'
'x-1/2, -y-1/2, z-1/2'

loop_
_atom_site_type_symbol
_atom_site_label
_atom_site_fract_x
_atom_site_fract_y
_atom_site_fract_z
_atom_site_U_iso_or_equiv
_atom_site_adp_type
_atom_site_calc_flag
_atom_site_occupancy
O O1 0.46460(17) 0.20119(8) 0.24316(7) 0.0417(3) Uani d 1
N N1 0.31364(17) 0.13055(8) 0.25724(7) 0.0274(3) Uani d 1
N N2 -0.2107(3) -0.09139(10) 0.30952(11) 0.0471(3) Uani d 1
H H2A -0.114(3) -0.1495(15) 0.3104(12) 0.0529(11) Uiso d 1
H H2B -0.317(3) -0.0991(14) 0.2623(13) 0.0529(11) Uiso d 1
C C1 0.2392(2) 0.12590(10) 0.35662(8) 0.0282(3) Uani d 1
C C2 0.1046(2) 0.02590(10) 0.36838(9) 0.0311(3) Uani d 1
H H21 0.032(3) 0.0296(13) 0.4281(12) 0.0529(11) Uiso d 1
H H22 0.216(3) -0.0332(14) 0.3748(12) 0.0529(11) Uiso d 1
C C3 -0.0812(2) 0.00122(10) 0.28541(9) 0.0300(3) Uani d 1
H H31 -0.197(3) 0.0590(14) 0.2763(12) 0.0529(11) Uiso d 1
C C4 0.0425(2) -0.00881(11) 0.19495(9) 0.0329(3) Uani d 1
H H41 -0.073(3) -0.0298(13) 0.1371(12) 0.0529(11) Uiso d 1
H H42 0.159(3) -0.0678(14) 0.2042(12) 0.0529(11) Uiso d 1
C C5 0.1728(2) 0.08874(11) 0.16905(8) 0.0308(3) Uani d 1
C C6 0.4609(3) 0.12765(14) 0.42811(10) 0.0406(4) Uani d 1
H H61 0.545(3) 0.1949(14) 0.4229(12) 0.0529(11) Uiso d 1
H H62 0.569(3) 0.0673(14) 0.4148(12) 0.0529(11) Uiso d 1
H H63 0.415(3) 0.1198(13) 0.4950(13) 0.0529(11) Uiso d 1
C C7 0.0874(3) 0.22064(11) 0.37282(11) 0.0396(3) Uani d 1
H H71 0.054(3) 0.2228(13) 0.4410(13) 0.0529(11) Uiso d 1
H H72 -0.070(3) 0.2211(13) 0.3335(12) 0.0529(11) Uiso d 1
H H73 0.175(3) 0.2829(14) 0.3599(12) 0.0529(11) Uiso d 1
C C8 0.0025(3) 0.17256(13) 0.12663(11) 0.0439(4) Uani d 1
H H81 -0.128(3) 0.1862(13) 0.1671(12) 0.0529(11) Uiso d 1
H H82 -0.068(3) 0.1477(13) 0.0618(13) 0.0529(11) Uiso d 1
H H83 0.085(3) 0.2351(15) 0.1202(12) 0.0529(11) Uiso d 1
C C9 0.3451(3) 0.06182(15) 0.09690(10) 0.0466(4) Uani d 1
H H91 0.467(3) 0.0109(14) 0.1262(12) 0.0529(11) Uiso d 1
H H92 0.255(3) 0.0272(13) 0.0418(12) 0.0529(11) Uiso d 1
H H93 0.421(3) 0.1224(14) 0.0765(12) 0.0529(11) Uiso d 1

loop_
_atom_site_aniso_label
_atom_site_aniso_U_11
_atom_site_aniso_U_22
_atom_site_aniso_U_33
_atom_site_aniso_U_12
_atom_site_aniso_U_13
_atom_site_aniso_U_23
O1 0.0385(5) 0.0427(6) 0.0452(6) -0.0127(4) 0.0104(4) 0.0065(4)
N1 0.0269(5) 0.0293(5) 0.0268(5) -0.0027(4) 0.0059(4) 0.0024(4)
N2 0.0457(8) 0.0297(7) 0.0677(9) -0.0092(6) 0.0139(6) -0.0015(6)
C1 0.0314(6) 0.0298(6) 0.0241(6) -0.0011(5) 0.0065(4) -0.0024(5)
C2 0.0384(7) 0.0285(7) 0.0272(6) 0.0001(6) 0.0073(5) 0.0045(5)
C3 0.0311(6) 0.0230(6) 0.0369(7) -0.0012(5) 0.0075(5) -0.0014(5)
C4 0.0322(7) 0.0333(7) 0.0328(7) 0.0012(6) 0.0023(5) -0.0078(5)
C5 0.0292(6) 0.0398(7) 0.0234(6) 0.0023(5) 0.0026(5) 0.0012(5)
C6 0.0383(8) 0.0540(9) 0.0287(7) -0.0040(7) 0.0012(5) -0.0065(6)
C7 0.0419(8) 0.0294(7) 0.0498(8) -0.0019(6) 0.0148(7) -0.0082(6)
C8 0.0404(8) 0.0509(9) 0.0396(8) 0.0056(7) 0.0006(6) 0.0173(7)
C9 0.0400(8) 0.0727(12) 0.0284(7) 0.0003(8) 0.0097(6) -0.0048(7)

loop_
_atom_type_symbol
_atom_type_description
_atom_type_scat_dispersion_real
_atom_type_scat_dispersion_imag
_atom_type_scat_source
C C 0.0033 0.0016 'International Tables Vol C Tables 4.2.6.8 and 6.1.1.4'
H H 0.0000 0.0000 'International Tables Vol C Tables 4.2.6.8 and 6.1.1.4'
N N 0.0061 0.0033 'International Tables Vol C Tables 4.2.6.8 and 6.1.1.4'
O O 0.0106 0.0060 'International Tables Vol C Tables 4.2.6.8 and 6.1.1.4'

loop_
_geom_angle_atom_site_label_1
_geom_angle_atom_site_label_2
_geom_angle_atom_site_label_3
_geom_angle
O1 N1 C5 116.04(10)
O1 N1 C1 115.91(10)
C5 N1 C1 124.39(9)
C3 N2 H2A 110.1(11)
C3 N2 H2B 104.7(12)
H2A N2 H2B 106.7(16)
N1 C1 C6 107.59(10)
N1 C1 C2 109.57(10)
C6 C1 C2 109.62(11)
N1 C1 C7 109.32(11)
C6 C1 C7 109.60(11)
C2 C1 C7 111.07(11)
C3 C2 C1 114.57(10)
C3 C2 H21 109.5(10)
C1 C2 H21 108.7(10)
C3 C2 H22 107.1(10)
C1 C2 H22 109.7(10)
H21 C2 H22 107.0(14)
N2 C3 C2 108.99(11)
N2 C3 C4 114.60(11)
C2 C3 C4 107.45(11)
N2 C3 H31 107.2(10)
C2 C3 H31 109.7(10)
C4 C3 H31 108.8(10)
C3 C4 C5 114.32(10)
C3 C4 H41 110.9(9)
C5 C4 H41 108.8(9)
C3 C4 H42 108.7(9)
C5 C4 H42 108.7(10)
H41 C4 H42 105.0(13)
N1 C5 C9 107.31(11)
N1 C5 C4 109.58(10)
C9 C5 C4 109.71(12)
N1 C5 C8 108.79(12)
C9 C5 C8 109.67(12)
C4 C5 C8 111.67(11)
C1 C6 H61 109.7(10)
C1 C6 H62 110.1(9)
H61 C6 H62 110.1(13)
C1 C6 H63 108.7(10)
H61 C6 H63 109.5(13)
H62 C6 H63 108.6(13)
C1 C7 H71 109.9(10)
C1 C7 H72 114.5(10)
H71 C7 H72 105.2(13)
C1 C7 H73 108.5(10)
H71 C7 H73 108.4(14)
H72 C7 H73 110.2(14)
C5 C8 H81 112.9(10)
C5 C8 H82 107.1(10)
H81 C8 H82 108.5(14)
C5 C8 H83 109.7(11)
H81 C8 H83 108.6(14)
H82 C8 H83 110.1(14)
C5 C9 H91 110.4(9)
C5 C9 H92 107.3(10)
H91 C9 H92 107.3(14)
C5 C9 H93 111.2(11)
H91 C9 H93 109.6(14)
H92 C9 H93 110.9(14)

loop_
_geom_bond_atom_site_label_1
_geom_bond_atom_site_label_2
_geom_bond_distance
O1 N1 1.2870(13)
N1 C5 1.4926(16)
N1 C1 1.4982(15)
N2 C3 1.4667(17)
N2 H2A 0.933(19)
N2 H2B 0.851(19)
C1 C6 1.5209(19)
C1 C2 1.5226(17)
C1 C7 1.5326(18)
C2 C3 1.5129(19)
C2 H21 0.974(17)
C2 H22 0.991(18)
C3 C4 1.5222(18)
C3 H31 0.995(18)
C4 C5 1.5285(19)
C4 H41 1.020(17)
C4 H42 1.009(18)
C5 C9 1.5283(19)
C5 C8 1.5295(19)
C6 H61 1.000(18)
C6 H62 1.025(18)
C6 H63 1.003(17)
C7 H71 0.993(18)
C7 H72 1.001(18)
C7 H73 0.977(18)
C8 H81 1.004(18)
C8 H82 1.000(18)
C8 H83 0.947(19)
C9 H91 1.011(18)
C9 H92 0.984(17)
C9 H93 0.955(18)

loop_
_geom_hbond_atom_site_label_D
_geom_hbond_atom_site_label_H
_geom_hbond_atom_site_label_A
_geom_hbond_site_symmetry_A
_geom_hbond_distance_DH
_geom_hbond_distance_HA
_geom_hbond_distance_DA
_geom_hbond_angle_DHA
_geom_hbond_publ_flag
N2 H2A O1 2_545 0.933(19) 2.27(2) 3.153(2) 158(3) y

loop_
_geom_torsion_atom_site_label_1
_geom_torsion_atom_site_label_2
_geom_torsion_atom_site_label_3
_geom_torsion_atom_site_label_4
_geom_torsion
O1 N1 C1 C6 -48.68(14)
C5 N1 C1 C6 153.81(12)
O1 N1 C1 C2 -167.80(10)
C5 N1 C1 C2 34.70(15)
O1 N1 C1 C7 70.27(13)
C5 N1 C1 C7 -87.24(14)
N1 C1 C2 C3 -46.50(14)
C6 C1 C2 C3 -164.36(11)
C7 C1 C2 C3 74.38(14)
C1 C2 C3 N2 -175.07(11)
C1 C2 C3 C4 60.21(14)
N2 C3 C4 C5 178.76(12)
C2 C3 C4 C5 -59.98(14)
O1 N1 C5 C9 48.80(15)
C1 N1 C5 C9 -153.72(12)
O1 N1 C5 C4 167.87(10)
C1 N1 C5 C4 -34.65(15)
O1 N1 C5 C8 -69.79(13)
C1 N1 C5 C8 87.69(14)
C3 C4 C5 N1 46.21(14)
C3 C4 C5 C9 163.78(11)
C3 C4 C5 C8 -74.41(15)

loop_
_cod_related_entry_id
_cod_related_entry_database
_cod_related_entry_code
1 ChemSpider 479287
